data_4306448
loop_
_publ_author_name
'Riccardo Wanke'
'Piotr Smole\'nski'
'M. F\'atima C. Guedes da Silva'
'Lu\'isa M. D. R. S. Martins'
'Armando J. L. Pombeiro'

_publ_section_title
;
Cu(I) Complexes Bearing the New Sterically Demanding and Coordination
Flexible Tris(3-phenyl-1-pyrazolyl)methanesulfonate Ligand and the
Water-Soluble Phosphine 1,3,5-Triaza-7-phosphaadamantane or Related Ligands
;
_journal_name_full 'Inorganic Chemistry'
_journal_page_first 10158
_journal_page_last 10168
_journal_paper_doi 10.1021/ic801254b
_journal_volume 47
_journal_year 2008
_chemical_formula_moiety 'C35 H36 Cu N9 O3 P S, C3 H6 O, F6 P'
_chemical_formula_sum 'C38 H42 Cu F6 N9 O4 P2 S'
_chemical_formula_weight 960.35
_chemical_name_systematic
;
 ?
;
_space_group_IT_number 14
_symmetry_cell_setting monoclinic
_symmetry_space_group_name_Hall '-P 2yn'
_symmetry_space_group_name_H-M 'P 1 21/n 1'
_atom_sites_solution_hydrogens geom
_atom_sites_solution_primary direct
_atom_sites_solution_secondary difmap
_audit_creation_method SHELXL-97
_cell_angle_alpha 90.00
_cell_angle_beta 96.901(2)
_cell_angle_gamma 90.00
_cell_formula_units_Z 4
_cell_length_a 16.056(6)
_cell_length_b 15.889(6)
_cell_length_c 16.279(6)
_cell_measurement_reflns_used 740
_cell_measurement_temperature 150(2)
_cell_measurement_theta_max 17.29
_cell_measurement_theta_min 2.56
_cell_volume 4123(3)
_computing_cell_refinement 'Bruker SMART'
_computing_data_collection 'Bruker SMART'
_computing_data_reduction 'Bruker SAINT'
_computing_structure_refinement 'SHELXL-97 (Sheldrick, 1997)'
_diffrn_ambient_temperature 150(2)
_diffrn_measured_fraction_theta_full 0.999
_diffrn_measured_fraction_theta_max 0.999
_diffrn_measurement_device_type 'CCD area detector'
_diffrn_measurement_method 'phi and omega scans'
_diffrn_radiation_monochromator graphite
_diffrn_radiation_source 'fine-focus sealed tube'
_diffrn_radiation_type MoK\a
_diffrn_radiation_wavelength 0.71069
_diffrn_reflns_av_R_equivalents 0.0000
_diffrn_reflns_av_sigmaI/netI 0.2165
_diffrn_reflns_limit_h_max 19
_diffrn_reflns_limit_h_min 0
_diffrn_reflns_limit_k_max 19
_diffrn_reflns_limit_k_min 0
_diffrn_reflns_limit_l_max 19
_diffrn_reflns_limit_l_min -19
_diffrn_reflns_number 7547
_diffrn_reflns_theta_full 25.35
_diffrn_reflns_theta_max 25.35
_diffrn_reflns_theta_min 2.56
_exptl_absorpt_coefficient_mu 0.738
_exptl_absorpt_correction_T_max 0.9854
_exptl_absorpt_correction_T_min 0.9501
_exptl_absorpt_correction_type multi-scan
_exptl_absorpt_process_details SADABS
_exptl_crystal_colour colourless
_exptl_crystal_density_diffrn 1.547
_exptl_crystal_density_method 'not measured'
_exptl_crystal_description prism
_exptl_crystal_F_000 1976
_exptl_crystal_size_max 0.07
_exptl_crystal_size_mid 0.04
_exptl_crystal_size_min 0.02
_refine_diff_density_max 0.554
_refine_diff_density_min -0.584
_refine_diff_density_rms 0.120
_refine_ls_extinction_coef 0.0007(2)
_refine_ls_extinction_expression Fc^*^=kFc[1+0.001xFc^2^\l^3^/sin(2\q)]^-1/4^
_refine_ls_extinction_method SHELXL
_refine_ls_goodness_of_fit_ref 1.289
_refine_ls_hydrogen_treatment none
_refine_ls_matrix_type full
_refine_ls_number_parameters 489
_refine_ls_number_reflns 7547
_refine_ls_number_restraints 0
_refine_ls_restrained_S_all 1.289
_refine_ls_R_factor_all 0.2353
_refine_ls_R_factor_gt 0.1575
_refine_ls_shift/su_max 0.003
_refine_ls_shift/su_mean 0.000
_refine_ls_structure_factor_coef Fsqd
_refine_ls_weighting_details 'calc w=1/[\s^2^(Fo^2^)+(0.0329P)^2^+1.9168P] where P=(Fo^2^+2Fc^2^)/3'
_refine_ls_weighting_scheme calc
_refine_ls_wR_factor_gt 0.1824
_refine_ls_wR_factor_ref 0.2104
_reflns_number_gt 4717
_reflns_number_total 7547
_reflns_threshold_expression >2sigma(I)
_cod_data_source_file ic801254b_si_001_4.cif
_cod_data_source_block complex5
_cod_depositor_comments
;
The following automatic conversions were performed:
'_symmetry_cell_setting' value 'Monoclinic' changed to 'monoclinic'
according to '/home/saulius/struct/CIF-dictionaries/cif_core.dic'
dictionary named 'cif_core.dic' version 2.4.1 from 2010-06-29.

Automatic conversion script
Id: cif_fix_enum 1527 2010-12-29 10:47:43Z saulius 
;
_cod_original_sg_symbol_Hall -P2yn
_cod_database_code 4306448

loop_
_symmetry_equiv_pos_as_xyz
'x, y, z'
'-x+1/2, y+1/2, -z+1/2'
'-x, -y, -z'
'x-1/2, -y-1/2, z-1/2'

loop_
_atom_site_label
_atom_site_type_symbol
_atom_site_fract_x
_atom_site_fract_y
_atom_site_fract_z
_atom_site_U_iso_or_equiv
_atom_site_adp_type
_atom_site_occupancy
_atom_site_symmetry_multiplicity
_atom_site_calc_flag
_atom_site_refinement_flags
_atom_site_disorder_assembly
_atom_site_disorder_group
C1 C 0.1327(6) 0.5479(7) 0.2029(6) 0.018(3) Uani 1 1 d . . .
C2 C 0.2317(7) 0.6154(6) 0.3190(6) 0.020(3) Uani 1 1 d . . .
H2 H 0.1988 0.6130 0.3637 0.024 Uiso 1 1 calc R . .
C3 C 0.3105(6) 0.6501(7) 0.3197(6) 0.026(3) Uani 1 1 d . . .
H3 H 0.3432 0.6760 0.3653 0.031 Uiso 1 1 calc R . .
C4 C 0.3327(6) 0.6395(6) 0.2401(6) 0.015(2) Uiso 1 1 d . . .
C5 C 0.4092(6) 0.6624(6) 0.2041(6) 0.013(2) Uani 1 1 d . . .
C6 C 0.4576(6) 0.7320(6) 0.2336(7) 0.018(3) Uiso 1 1 d . . .
H6 H 0.4430 0.7635 0.2794 0.022 Uiso 1 1 calc R . .
C7 C 0.5260(6) 0.7542(6) 0.1959(7) 0.024(3) Uani 1 1 d . . .
H7 H 0.5572 0.8031 0.2135 0.029 Uiso 1 1 calc R . .
C8 C 0.5495(6) 0.7064(6) 0.1333(7) 0.024(3) Uani 1 1 d . . .
H8 H 0.5977 0.7223 0.1085 0.029 Uiso 1 1 calc R . .
C9 C 0.5056(6) 0.6360(7) 0.1050(6) 0.020(3) Uani 1 1 d . . .
H9 H 0.5235 0.6030 0.0617 0.024 Uiso 1 1 calc R . .
C10 C 0.4347(6) 0.6138(6) 0.1409(6) 0.016(3) Uani 1 1 d . . .
H10 H 0.4036 0.5652 0.1222 0.020 Uiso 1 1 calc R . .
C11 C -0.0067(6) 0.6212(6) 0.1581(6) 0.017(3) Uiso 1 1 d . . .
H11 H -0.0445 0.5823 0.1779 0.020 Uiso 1 1 calc R . .
C12 C -0.0276(6) 0.6928(6) 0.1141(6) 0.015(2) Uiso 1 1 d . . .
H12 H -0.0824 0.7139 0.0979 0.018 Uiso 1 1 calc R . .
C13 C 0.0484(6) 0.7289(6) 0.0978(6) 0.013(2) Uiso 1 1 d . . .
C14 C 0.0640(6) 0.8058(6) 0.0538(6) 0.018(3) Uiso 1 1 d . . .
C15 C 0.1311(6) 0.8591(7) 0.0819(6) 0.024(3) Uani 1 1 d . . .
H15 H 0.1671 0.8445 0.1305 0.029 Uiso 1 1 calc R . .
C16 C 0.1456(7) 0.9323(7) 0.0404(7) 0.025(3) Uani 1 1 d . . .
H16 H 0.1910 0.9679 0.0605 0.030 Uiso 1 1 calc R . .
C17 C 0.0940(8) 0.9534(7) -0.0306(8) 0.037(4) Uani 1 1 d . . .
H17 H 0.1040 1.0035 -0.0597 0.045 Uiso 1 1 calc R . .
C18 C 0.0272(7) 0.9012(7) -0.0595(7) 0.036(3) Uani 1 1 d . . .
H18 H -0.0089 0.9160 -0.1080 0.043 Uiso 1 1 calc R . .
C19 C 0.0136(6) 0.8283(7) -0.0177(6) 0.024(3) Uani 1 1 d . . .
H19 H -0.0315 0.7925 -0.0385 0.029 Uiso 1 1 calc R . .
C20 C 0.1710(6) 0.4081(6) 0.1448(7) 0.019(3) Uani 1 1 d . . .
H20 H 0.1694 0.3723 0.1913 0.022 Uiso 1 1 calc R . .
C21 C 0.1945(6) 0.3868(6) 0.0699(6) 0.017(3) Uani 1 1 d . . .
H21 H 0.2110 0.3324 0.0537 0.020 Uiso 1 1 calc R . .
C22 C 0.1901(6) 0.4598(6) 0.0212(6) 0.013(2) Uani 1 1 d . . .
C23 C 0.2087(6) 0.4737(6) -0.0630(6) 0.012(2) Uiso 1 1 d . . .
C24 C 0.1614(6) 0.5305(6) -0.1148(6) 0.016(3) Uani 1 1 d . . .
H24 H 0.1168 0.5608 -0.0951 0.019 Uiso 1 1 calc R . .
C25 C 0.1792(6) 0.5426(6) -0.1944(7) 0.018(3) Uiso 1 1 d . . .
H25 H 0.1469 0.5809 -0.2299 0.022 Uiso 1 1 calc R . .
C26 C 0.2439(7) 0.4990(7) -0.2224(6) 0.024(3) Uani 1 1 d . . .
H26 H 0.2577 0.5091 -0.2767 0.029 Uiso 1 1 calc R . .
C27 C 0.2896(7) 0.4401(7) -0.1724(7) 0.028(3) Uani 1 1 d . . .
H27 H 0.3329 0.4084 -0.1928 0.033 Uiso 1 1 calc R . .
C28 C 0.2710(7) 0.4286(7) -0.0925(6) 0.022(3) Uani 1 1 d . . .
H28 H 0.3019 0.3887 -0.0577 0.027 Uiso 1 1 calc R . .
C29 C 0.3525(6) 0.6597(6) -0.0800(6) 0.018(3) Uiso 1 1 d . . .
H29A H 0.3977 0.6316 -0.0433 0.021 Uiso 1 1 calc R . .
H29B H 0.3222 0.6160 -0.1152 0.021 Uiso 1 1 calc R . .
C30 C 0.2162(6) 0.7704(6) -0.1007(6) 0.018(3) Uani 1 1 d . . .
H30A H 0.1807 0.7309 -0.1365 0.022 Uiso 1 1 calc R . .
H30B H 0.1787 0.8101 -0.0760 0.022 Uiso 1 1 calc R . .
C31 C 0.3487(5) 0.7966(6) 0.0254(6) 0.009(2) Uiso 1 1 d . . .
H31A H 0.3160 0.8367 0.0554 0.011 Uiso 1 1 calc R . .
H31B H 0.3940 0.7732 0.0655 0.011 Uiso 1 1 calc R . .
C32 C 0.4404(6) 0.7820(6) -0.0871(6) 0.018(3) Uani 1 1 d . . .
H32A H 0.4717 0.8150 -0.1248 0.022 Uiso 1 1 calc R . .
H32B H 0.4817 0.7531 -0.0467 0.022 Uiso 1 1 calc R . .
C33 C 0.3248(6) 0.7624(6) -0.1903(6) 0.021(3) Uani 1 1 d . . .
H33A H 0.3521 0.7953 -0.2312 0.025 Uiso 1 1 calc R . .
H33B H 0.2903 0.7184 -0.2209 0.025 Uiso 1 1 calc R . .
C34 C 0.3198(7) 0.8807(6) -0.1044(6) 0.022(3) Uani 1 1 d . . .
H34A H 0.2825 0.9171 -0.0756 0.026 Uiso 1 1 calc R . .
H34B H 0.3475 0.9165 -0.1428 0.026 Uiso 1 1 calc R . .
C35 C 0.4431(6) 0.9114(6) -0.0020(6) 0.026(3) Uani 1 1 d . . .
H35A H 0.4103 0.9503 0.0281 0.039 Uiso 1 1 calc R . .
H35B H 0.4675 0.9421 -0.0455 0.039 Uiso 1 1 calc R . .
H35C H 0.4881 0.8866 0.0365 0.039 Uiso 1 1 calc R . .
N1 N 0.2109(5) 0.5855(5) 0.2418(5) 0.013(2) Uiso 1 1 d . . .
N2 N 0.2701(5) 0.6025(5) 0.1910(5) 0.0110(19) Uani 1 1 d . . .
N3 N 0.0780(5) 0.6161(5) 0.1681(5) 0.0110(19) Uani 1 1 d . . .
N4 N 0.1124(5) 0.6807(5) 0.1283(5) 0.0105(19) Uani 1 1 d . . .
N5 N 0.1500(5) 0.4914(5) 0.1396(5) 0.0107(19) Uani 1 1 d . . .
N6 N 0.1609(5) 0.5232(5) 0.0644(5) 0.0114(19) Uani 1 1 d . . .
N7 N 0.3867(5) 0.8424(5) -0.0405(5) 0.018(2) Uiso 1 1 d . . .
N8 N 0.2700(5) 0.8177(5) -0.1512(5) 0.020(2) Uani 1 1 d . . .
N9 N 0.3903(5) 0.7212(5) -0.1335(5) 0.015(2) Uiso 1 1 d . . .
O1 O 0.0497(4) 0.5557(4) 0.3336(4) 0.027(2) Uani 1 1 d . . .
O2 O 0.1484(4) 0.4401(4) 0.3259(4) 0.025(2) Uani 1 1 d . . .
O3 O 0.0156(4) 0.4423(4) 0.2351(4) 0.0225(19) Uani 1 1 d . . .
P1 P 0.27921(16) 0.71034(16) -0.01649(17) 0.0126(6) Uani 1 1 d . . .
S1 S 0.08017(17) 0.48967(17) 0.28409(17) 0.0190(7) Uani 1 1 d . . .
Cu1 Cu 0.21738(8) 0.64294(8) 0.07250(7) 0.0130(3) Uani 1 1 d . . .
C36 C 0.4012(8) 0.3041(7) 0.1820(7) 0.045(4) Uani 1 1 d . . .
H36A H 0.3785 0.2773 0.1299 0.068 Uiso 1 1 calc R . .
H36B H 0.3549 0.3210 0.2126 0.068 Uiso 1 1 calc R . .
H36C H 0.4376 0.2643 0.2154 0.068 Uiso 1 1 calc R . .
C37 C 0.4505(7) 0.3796(7) 0.1641(8) 0.031(3) Uani 1 1 d . . .
C38 C 0.5006(8) 0.4210(7) 0.2373(7) 0.045(4) Uani 1 1 d . . .
H38A H 0.5281 0.4715 0.2189 0.067 Uiso 1 1 calc R . .
H38B H 0.5431 0.3817 0.2627 0.067 Uiso 1 1 calc R . .
H38C H 0.4630 0.4369 0.2779 0.067 Uiso 1 1 calc R . .
O4 O 0.4520(5) 0.4044(5) 0.0940(5) 0.039(2) Uani 1 1 d . . .
F1 F 0.2498(4) 0.7327(5) 0.6144(4) 0.059(2) Uani 1 1 d . . .
F2 F 0.3072(4) 0.6038(5) 0.6250(4) 0.055(2) Uani 1 1 d . . .
F3 F 0.2215(5) 0.5639(4) 0.5119(5) 0.055(2) Uani 1 1 d . . .
F4 F 0.1650(4) 0.6927(4) 0.5004(4) 0.0373(18) Uani 1 1 d . . .
F5 F 0.1654(4) 0.6202(5) 0.6182(4) 0.064(3) Uani 1 1 d . . .
F6 F 0.3050(4) 0.6757(4) 0.5062(4) 0.045(2) Uani 1 1 d . . .
P2 P 0.23636(19) 0.6492(2) 0.56304(19) 0.0279(8) Uani 1 1 d . . .

loop_
_atom_site_aniso_label
_atom_site_aniso_U_11
_atom_site_aniso_U_22
_atom_site_aniso_U_33
_atom_site_aniso_U_23
_atom_site_aniso_U_13
_atom_site_aniso_U_12
C1 0.012(6) 0.028(7) 0.014(6) 0.003(6) 0.008(5) 0.001(5)
C2 0.023(6) 0.027(7) 0.011(6) 0.002(6) 0.003(5) -0.008(5)
C3 0.023(6) 0.037(7) 0.015(6) -0.011(6) -0.001(5) 0.000(6)
C5 0.020(6) 0.011(6) 0.008(5) 0.001(5) 0.008(5) 0.005(4)
C7 0.019(6) 0.009(6) 0.045(8) -0.003(6) 0.009(6) 0.003(5)
C8 0.011(6) 0.015(6) 0.045(8) 0.012(6) 0.003(6) -0.003(5)
C9 0.014(6) 0.029(7) 0.017(6) -0.002(6) 0.004(5) 0.005(5)
C10 0.016(6) 0.016(6) 0.015(6) 0.005(5) -0.006(5) -0.003(5)
C15 0.025(6) 0.023(6) 0.024(6) -0.012(6) 0.005(5) 0.008(6)
C16 0.030(8) 0.014(6) 0.034(8) 0.002(6) 0.017(6) -0.006(5)
C17 0.039(9) 0.010(6) 0.066(10) 0.019(7) 0.019(8) 0.006(6)
C18 0.032(8) 0.040(8) 0.035(8) 0.027(7) 0.001(6) 0.012(6)
C19 0.019(6) 0.027(7) 0.026(7) 0.009(6) 0.002(5) -0.002(5)
C20 0.023(7) 0.009(6) 0.022(7) 0.008(5) -0.002(5) -0.005(5)
C21 0.021(7) 0.010(6) 0.019(6) -0.002(5) 0.002(5) 0.000(4)
C22 0.011(6) 0.010(6) 0.018(6) -0.007(5) -0.003(5) 0.000(4)
C24 0.010(6) 0.016(6) 0.020(6) -0.003(5) -0.002(5) 0.002(5)
C26 0.035(8) 0.029(7) 0.007(6) 0.002(6) -0.006(5) -0.016(6)
C27 0.027(7) 0.025(7) 0.030(8) -0.007(6) 0.003(6) 0.007(5)
C28 0.035(8) 0.021(7) 0.009(6) -0.002(5) -0.005(5) 0.006(5)
C30 0.021(6) 0.020(6) 0.015(6) -0.015(5) 0.007(5) -0.001(5)
C32 0.016(6) 0.017(6) 0.024(7) 0.011(6) 0.011(5) 0.000(5)
C33 0.030(7) 0.030(7) 0.004(6) -0.002(5) 0.007(5) -0.017(5)
C34 0.040(8) 0.011(6) 0.016(6) 0.005(5) 0.011(5) -0.004(5)
C35 0.034(8) 0.025(7) 0.023(7) -0.001(6) 0.016(6) -0.011(6)
N2 0.011(5) 0.014(5) 0.009(5) 0.003(4) 0.005(4) 0.000(4)
N3 0.008(5) 0.014(5) 0.012(5) 0.001(4) 0.006(4) 0.004(4)
N4 0.008(4) 0.015(5) 0.008(5) 0.002(4) 0.004(4) -0.003(4)
N5 0.014(5) 0.012(5) 0.005(5) 0.005(4) -0.001(4) -0.003(4)
N6 0.015(5) 0.008(5) 0.012(5) -0.001(4) 0.003(4) -0.006(4)
N8 0.028(6) 0.016(5) 0.016(5) 0.003(4) -0.001(4) 0.000(4)
O1 0.031(5) 0.027(5) 0.024(5) 0.002(4) 0.013(4) 0.009(4)
O2 0.027(5) 0.025(5) 0.025(5) 0.018(4) 0.011(4) -0.004(4)
O3 0.017(4) 0.016(4) 0.034(5) 0.010(4) 0.002(4) -0.007(3)
P1 0.0147(15) 0.0119(15) 0.0111(15) -0.0023(13) 0.0009(12) -0.0025(12)
S1 0.0194(16) 0.0195(16) 0.0203(16) 0.0073(14) 0.0106(13) 0.0002(13)
Cu1 0.0145(7) 0.0126(7) 0.0123(7) 0.0019(7) 0.0029(5) -0.0037(6)
C36 0.071(11) 0.039(9) 0.027(8) -0.003(7) 0.014(7) -0.001(7)
C37 0.036(8) 0.026(8) 0.033(8) -0.006(7) 0.009(6) 0.006(6)
C38 0.053(10) 0.039(9) 0.042(9) -0.009(8) 0.003(7) 0.003(7)
O4 0.060(6) 0.035(5) 0.024(5) 0.003(5) 0.013(5) 0.020(4)
F1 0.059(6) 0.063(6) 0.050(5) -0.032(5) -0.020(4) 0.030(4)
F2 0.049(5) 0.086(6) 0.033(4) 0.032(4) 0.015(4) 0.036(4)
F3 0.065(6) 0.018(4) 0.084(6) -0.015(4) 0.018(5) 0.004(4)
F4 0.038(4) 0.045(5) 0.026(4) 0.001(4) -0.011(3) 0.023(3)
F5 0.049(5) 0.096(7) 0.053(5) 0.031(5) 0.029(4) 0.029(5)
F6 0.045(5) 0.051(5) 0.042(4) 0.014(4) 0.021(4) -0.008(4)
P2 0.036(2) 0.0261(18) 0.0231(18) 0.0014(17) 0.0113(15) 0.0111(16)

loop_
_atom_type_symbol
_atom_type_description
_atom_type_scat_dispersion_real
_atom_type_scat_dispersion_imag
_atom_type_scat_source
C C 0.0033 0.0016 'International Tables Vol C Tables 4.2.6.8 and 6.1.1.4'
H H 0.0000 0.0000 'International Tables Vol C Tables 4.2.6.8 and 6.1.1.4'
N N 0.0061 0.0033 'International Tables Vol C Tables 4.2.6.8 and 6.1.1.4'
O O 0.0106 0.0060 'International Tables Vol C Tables 4.2.6.8 and 6.1.1.4'
F F 0.0171 0.0103 'International Tables Vol C Tables 4.2.6.8 and 6.1.1.4'
P P 0.1023 0.0942 'International Tables Vol C Tables 4.2.6.8 and 6.1.1.4'
S S 0.1246 0.1234 'International Tables Vol C Tables 4.2.6.8 and 6.1.1.4'
Cu Cu 0.3201 1.2651 'International Tables Vol C Tables 4.2.6.8 and 6.1.1.4'

loop_
_geom_angle_atom_site_label_1
_geom_angle_atom_site_label_2
_geom_angle_atom_site_label_3
_geom_angle
_geom_angle_site_symmetry_1
_geom_angle_site_symmetry_3
_geom_angle_publ_flag
N5 C1 N1 109.7(8) . . ?
N5 C1 N3 110.3(8) . . ?
N1 C1 N3 108.0(8) . . ?
N5 C1 S1 109.9(7) . . ?
N1 C1 S1 109.2(7) . . ?
N3 C1 S1 109.6(6) . . ?
N1 C2 C3 105.8(9) . . ?
N1 C2 H2 127.1 . . ?
C3 C2 H2 127.1 . . ?
C2 C3 C4 106.3(9) . . ?
C2 C3 H3 126.8 . . ?
C4 C3 H3 126.8 . . ?
N2 C4 C3 110.5(9) . . ?
N2 C4 C5 118.2(9) . . ?
C3 C4 C5 131.3(9) . . ?
C10 C5 C6 119.4(9) . . ?
C10 C5 C4 119.6(9) . . ?
C6 C5 C4 121.0(9) . . ?
C7 C6 C5 119.4(10) . . ?
C7 C6 H6 120.3 . . ?
C5 C6 H6 120.3 . . ?
C8 C7 C6 120.2(10) . . ?
C8 C7 H7 119.9 . . ?
C6 C7 H7 119.9 . . ?
C7 C8 C9 122.0(10) . . ?
C7 C8 H8 119.0 . . ?
C9 C8 H8 119.0 . . ?
C8 C9 C10 118.7(10) . . ?
C8 C9 H9 120.7 . . ?
C10 C9 H9 120.7 . . ?
C9 C10 C5 120.2(9) . . ?
C9 C10 H10 119.9 . . ?
C5 C10 H10 119.9 . . ?
N3 C11 C12 107.1(9) . . ?
N3 C11 H11 126.5 . . ?
C12 C11 H11 126.5 . . ?
C11 C12 C13 106.0(9) . . ?
C11 C12 H12 127.0 . . ?
C13 C12 H12 127.0 . . ?
N4 C13 C12 110.1(9) . . ?
N4 C13 C14 119.9(9) . . ?
C12 C13 C14 130.0(9) . . ?
C19 C14 C15 117.8(10) . . ?
C19 C14 C13 121.0(10) . . ?
C15 C14 C13 121.2(9) . . ?
C16 C15 C14 121.2(10) . . ?
C16 C15 H15 119.4 . . ?
C14 C15 H15 119.4 . . ?
C15 C16 C17 119.7(11) . . ?
C15 C16 H16 120.2 . . ?
C17 C16 H16 120.2 . . ?
C16 C17 C18 119.9(11) . . ?
C16 C17 H17 120.0 . . ?
C18 C17 H17 120.0 . . ?
C19 C18 C17 119.8(11) . . ?
C19 C18 H18 120.1 . . ?
C17 C18 H18 120.1 . . ?
C18 C19 C14 121.6(11) . . ?
C18 C19 H19 119.2 . . ?
C14 C19 H19 119.2 . . ?
C21 C20 N5 106.2(9) . . ?
C21 C20 H20 126.9 . . ?
N5 C20 H20 126.9 . . ?
C20 C21 C22 107.5(9) . . ?
C20 C21 H21 126.3 . . ?
C22 C21 H21 126.3 . . ?
N6 C22 C21 108.8(9) . . ?
N6 C22 C23 120.1(9) . . ?
C21 C22 C23 131.1(9) . . ?
C28 C23 C24 119.7(9) . . ?
C28 C23 C22 119.6(9) . . ?
C24 C23 C22 120.6(9) . . ?
C25 C24 C23 120.0(9) . . ?
C25 C24 H24 120.0 . . ?
C23 C24 H24 120.0 . . ?
C26 C25 C24 119.7(10) . . ?
C26 C25 H25 120.2 . . ?
C24 C25 H25 120.2 . . ?
C25 C26 C27 120.8(10) . . ?
C25 C26 H26 119.6 . . ?
C27 C26 H26 119.6 . . ?
C28 C27 C26 118.9(10) . . ?
C28 C27 H27 120.6 . . ?
C26 C27 H27 120.6 . . ?
C23 C28 C27 120.8(10) . . ?
C23 C28 H28 119.6 . . ?
C27 C28 H28 119.6 . . ?
N9 C29 P1 112.0(6) . . ?
N9 C29 H29A 109.2 . . ?
P1 C29 H29A 109.2 . . ?
N9 C29 H29B 109.2 . . ?
P1 C29 H29B 109.2 . . ?
H29A C29 H29B 107.9 . . ?
N8 C30 P1 111.7(7) . . ?
N8 C30 H30A 109.3 . . ?
P1 C30 H30A 109.3 . . ?
N8 C30 H30B 109.3 . . ?
P1 C30 H30B 109.3 . . ?
H30A C30 H30B 107.9 . . ?
N7 C31 P1 112.3(6) . . ?
N7 C31 H31A 109.1 . . ?
P1 C31 H31A 109.1 . . ?
N7 C31 H31B 109.1 . . ?
P1 C31 H31B 109.1 . . ?
H31A C31 H31B 107.9 . . ?
N9 C32 N7 111.7(8) . . ?
N9 C32 H32A 109.3 . . ?
N7 C32 H32A 109.3 . . ?
N9 C32 H32B 109.3 . . ?
N7 C32 H32B 109.3 . . ?
H32A C32 H32B 107.9 . . ?
N8 C33 N9 115.0(8) . . ?
N8 C33 H33A 108.5 . . ?
N9 C33 H33A 108.5 . . ?
N8 C33 H33B 108.5 . . ?
N9 C33 H33B 108.5 . . ?
H33A C33 H33B 107.5 . . ?
N8 C34 N7 112.6(8) . . ?
N8 C34 H34A 109.1 . . ?
N7 C34 H34A 109.1 . . ?
N8 C34 H34B 109.1 . . ?
N7 C34 H34B 109.1 . . ?
H34A C34 H34B 107.8 . . ?
N7 C35 H35A 109.5 . . ?
N7 C35 H35B 109.5 . . ?
H35A C35 H35B 109.5 . . ?
N7 C35 H35C 109.5 . . ?
H35A C35 H35C 109.5 . . ?
H35B C35 H35C 109.5 . . ?
C2 N1 N2 112.6(8) . . ?
C2 N1 C1 130.5(9) . . ?
N2 N1 C1 116.4(8) . . ?
C4 N2 N1 104.6(8) . . ?
C4 N2 Cu1 126.9(6) . . ?
N1 N2 Cu1 112.6(6) . . ?
C11 N3 N4 110.8(7) . . ?
C11 N3 C1 129.7(8) . . ?
N4 N3 C1 118.8(7) . . ?
C13 N4 N3 105.8(7) . . ?
C13 N4 Cu1 129.0(6) . . ?
N3 N4 Cu1 112.5(5) . . ?
N6 N5 C20 111.0(8) . . ?
N6 N5 C1 118.6(8) . . ?
C20 N5 C1 129.6(8) . . ?
C22 N6 N5 106.5(8) . . ?
C22 N6 Cu1 122.4(6) . . ?
N5 N6 Cu1 112.4(6) . . ?
C31 N7 C35 109.4(7) . . ?
C31 N7 C34 111.7(7) . . ?
C35 N7 C34 109.4(8) . . ?
C31 N7 C32 110.6(7) . . ?
C35 N7 C32 108.2(7) . . ?
C34 N7 C32 107.5(7) . . ?
C34 N8 C33 109.1(8) . . ?
C34 N8 C30 112.6(8) . . ?
C33 N8 C30 111.5(8) . . ?
C32 N9 C33 110.5(8) . . ?
C32 N9 C29 112.5(8) . . ?
C33 N9 C29 110.5(8) . . ?
C29 P1 C31 97.7(4) . . ?
C29 P1 C30 97.9(4) . . ?
C31 P1 C30 98.1(4) . . ?
C29 P1 Cu1 122.8(3) . . ?
C31 P1 Cu1 115.5(3) . . ?
C30 P1 Cu1 119.9(3) . . ?
O3 S1 O1 114.7(4) . . ?
O3 S1 O2 115.4(4) . . ?
O1 S1 O2 114.8(4) . . ?
O3 S1 C1 102.7(4) . . ?
O1 S1 C1 104.1(4) . . ?
O2 S1 C1 102.6(4) . . ?
N4 Cu1 N6 85.6(3) . . ?
N4 Cu1 N2 86.9(3) . . ?
N6 Cu1 N2 84.5(3) . . ?
N4 Cu1 P1 127.8(2) . . ?
N6 Cu1 P1 129.9(2) . . ?
N2 Cu1 P1 127.1(2) . . ?
C37 C36 H36A 109.5 . . ?
C37 C36 H36B 109.5 . . ?
H36A C36 H36B 109.5 . . ?
C37 C36 H36C 109.5 . . ?
H36A C36 H36C 109.5 . . ?
H36B C36 H36C 109.5 . . ?
O4 C37 C36 121.3(12) . . ?
O4 C37 C38 122.3(11) . . ?
C36 C37 C38 116.4(11) . . ?
C37 C38 H38A 109.5 . . ?
C37 C38 H38B 109.5 . . ?
H38A C38 H38B 109.5 . . ?
C37 C38 H38C 109.5 . . ?
H38A C38 H38C 109.5 . . ?
H38B C38 H38C 109.5 . . ?
F1 P2 F6 91.5(4) . . ?
F1 P2 F3 179.0(5) . . ?
F6 P2 F3 89.5(4) . . ?
F1 P2 F4 91.0(4) . . ?
F6 P2 F4 90.5(4) . . ?
F3 P2 F4 89.1(4) . . ?
F1 P2 F2 90.2(4) . . ?
F6 P2 F2 89.8(4) . . ?
F3 P2 F2 89.7(4) . . ?
F4 P2 F2 178.8(5) . . ?
F1 P2 F5 90.4(4) . . ?
F6 P2 F5 178.0(5) . . ?
F3 P2 F5 88.6(4) . . ?
F4 P2 F5 88.7(4) . . ?
F2 P2 F5 90.9(4) . . ?

loop_
_geom_bond_atom_site_label_1
_geom_bond_atom_site_label_2
_geom_bond_distance
_geom_bond_site_symmetry_2
_geom_bond_publ_flag
C1 N5 1.420(12) . ?
C1 N1 1.464(12) . ?
C1 N3 1.464(12) . ?
C1 S1 1.892(10) . ?
C2 N1 1.347(12) . ?
C2 C3 1.379(13) . ?
C2 H2 0.9500 . ?
C3 C4 1.394(13) . ?
C3 H3 0.9500 . ?
C4 N2 1.344(11) . ?
C4 C5 1.468(12) . ?
C5 C10 1.387(12) . ?
C5 C6 1.403(13) . ?
C6 C7 1.367(13) . ?
C6 H6 0.9500 . ?
C7 C8 1.360(14) . ?
C7 H7 0.9500 . ?
C8 C9 1.372(14) . ?
C8 H8 0.9500 . ?
C9 C10 1.386(13) . ?
C9 H9 0.9500 . ?
C10 H10 0.9500 . ?
C11 N3 1.352(11) . ?
C11 C12 1.364(12) . ?
C11 H11 0.9500 . ?
C12 C13 1.403(12) . ?
C12 H12 0.9500 . ?
C13 N4 1.329(11) . ?
C13 C14 1.453(13) . ?
C14 C19 1.383(13) . ?
C14 C15 1.403(13) . ?
C15 C16 1.379(13) . ?
C15 H15 0.9500 . ?
C16 C17 1.381(15) . ?
C16 H16 0.9500 . ?
C17 C18 1.392(15) . ?
C17 H17 0.9500 . ?
C18 C19 1.374(13) . ?
C18 H18 0.9500 . ?
C19 H19 0.9500 . ?
C20 C21 1.361(13) . ?
C20 N5 1.366(11) . ?
C20 H20 0.9500 . ?
C21 C22 1.402(13) . ?
C21 H21 0.9500 . ?
C22 N6 1.344(11) . ?
C22 C23 1.454(13) . ?
C23 C28 1.364(13) . ?
C23 C24 1.396(12) . ?
C24 C25 1.374(13) . ?
C24 H24 0.9500 . ?
C25 C26 1.371(14) . ?
C25 H25 0.9500 . ?
C26 C27 1.390(14) . ?
C26 H26 0.9500 . ?
C27 C28 1.381(14) . ?
C27 H27 0.9500 . ?
C28 H28 0.9500 . ?
C29 N9 1.486(11) . ?
C29 P1 1.842(9) . ?
C29 H29A 0.9900 . ?
C29 H29B 0.9900 . ?
C30 N8 1.470(12) . ?
C30 P1 1.865(10) . ?
C30 H30A 0.9900 . ?
C30 H30B 0.9900 . ?
C31 N7 1.487(11) . ?
C31 P1 1.845(9) . ?
C31 H31A 0.9900 . ?
C31 H31B 0.9900 . ?
C32 N9 1.415(12) . ?
C32 N7 1.548(12) . ?
C32 H32A 0.9900 . ?
C32 H32B 0.9900 . ?
C33 N8 1.443(12) . ?
C33 N9 1.468(12) . ?
C33 H33A 0.9900 . ?
C33 H33B 0.9900 . ?
C34 N8 1.440(12) . ?
C34 N7 1.528(12) . ?
C34 H34A 0.9900 . ?
C34 H34B 0.9900 . ?
C35 N7 1.510(12) . ?
C35 H35A 0.9800 . ?
C35 H35B 0.9800 . ?
C35 H35C 0.9800 . ?
N1 N2 1.359(10) . ?
N2 Cu1 2.111(8) . ?
N3 N4 1.365(10) . ?
N4 Cu1 2.097(7) . ?
N5 N6 1.356(10) . ?
N6 Cu1 2.104(7) . ?
O1 S1 1.444(7) . ?
O2 S1 1.450(7) . ?
O3 S1 1.442(7) . ?
P1 Cu1 2.139(3) . ?
C36 C37 1.485(15) . ?
C36 H36A 0.9800 . ?
C36 H36B 0.9800 . ?
C36 H36C 0.9800 . ?
C37 O4 1.211(13) . ?
C37 C38 1.506(15) . ?
C38 H38A 0.9800 . ?
C38 H38B 0.9800 . ?
C38 H38C 0.9800 . ?
F1 P2 1.569(7) . ?
F2 P2 1.600(7) . ?
F3 P2 1.594(7) . ?
F4 P2 1.596(6) . ?
F5 P2 1.601(7) . ?
F6 P2 1.579(7) . ?
